data_4109062
loop_
_publ_author_name
'Denis A. Kissounko'
'Justin M. Hoerter'
'Ilia A. Guzei'
'Qiang Cui'
'Samuel H. Gellman'
'Shannon S. Stahl'

_publ_section_title
;
 TiIV-Mediated Reactions between Primary Amines and Secondary
 Carboxamides: Amidine Formation Versus Transamidation
;
_journal_name_full 'Journal of the American Chemical Society'
_journal_page_first 1776
_journal_page_last 1783
_journal_paper_doi 10.1021/ja0650293
_journal_volume 129
_journal_year 2007
_chemical_formula_sum 'C29 H39 N3 O2 Ti'
_chemical_formula_weight 509.53
_chemical_name_systematic
; 
 ? 
;
_space_group_IT_number 2
_symmetry_cell_setting triclinic
_symmetry_space_group_name_Hall '-P 1'
_symmetry_space_group_name_H-M 'P -1'
_atom_sites_solution_hydrogens geom
_atom_sites_solution_primary direct
_atom_sites_solution_secondary difmap
_audit_creation_method SHELXL-97
_cell_angle_alpha 78.616(2)
_cell_angle_beta 79.770(2)
_cell_angle_gamma 71.566(2)
_cell_formula_units_Z 2
_cell_length_a 9.7866(12)
_cell_length_b 9.9982(12)
_cell_length_c 15.0810(18)
_cell_measurement_reflns_used 7359
_cell_measurement_temperature 100(2)
_cell_measurement_theta_max 0.00
_cell_measurement_theta_min 0.00
_cell_volume 1361.8(3)
_computing_cell_refinement 'Bruker SMART'
_computing_data_collection 'Bruker SMART'
_computing_data_reduction 'Bruker SAINT'
_computing_molecular_graphics 'Bruker SHELXTL'
_computing_publication_material 'Bruker SHELXTL'
_computing_structure_refinement 'SHELXL-97 (Sheldrick, 1997)'
_computing_structure_solution 'SHELXS-97 (Sheldrick, 1990)'
_diffrn_ambient_temperature 100(2)
_diffrn_measured_fraction_theta_full 0.984
_diffrn_measured_fraction_theta_max 0.984
_diffrn_measurement_device_type 'CCD area detector'
_diffrn_measurement_method 'phi and omega scans'
_diffrn_radiation_monochromator graphite
_diffrn_radiation_source 'fine-focus sealed tube'
_diffrn_radiation_type MoK\a
_diffrn_radiation_wavelength 0.71073
_diffrn_reflns_av_R_equivalents 0.0190
_diffrn_reflns_av_sigmaI/netI 0.0248
_diffrn_reflns_limit_h_max 12
_diffrn_reflns_limit_h_min -11
_diffrn_reflns_limit_k_max 12
_diffrn_reflns_limit_k_min -12
_diffrn_reflns_limit_l_max 18
_diffrn_reflns_limit_l_min -18
_diffrn_reflns_number 11101
_diffrn_reflns_theta_full 26.35
_diffrn_reflns_theta_max 26.35
_diffrn_reflns_theta_min 2.17
_exptl_absorpt_coefficient_mu 0.344
_exptl_absorpt_correction_T_max 0.9534
_exptl_absorpt_correction_T_min 0.8662
_exptl_absorpt_correction_type none
_exptl_crystal_density_diffrn 1.243
_exptl_crystal_density_meas 0
_exptl_crystal_F_000 544
_exptl_crystal_size_max 0.43
_exptl_crystal_size_mid 0.33
_exptl_crystal_size_min 0.14
_refine_diff_density_max 0.984
_refine_diff_density_min -0.573
_refine_diff_density_rms 0.069
_refine_ls_extinction_method none
_refine_ls_goodness_of_fit_ref 1.058
_refine_ls_hydrogen_treatment mixed
_refine_ls_matrix_type full
_refine_ls_number_parameters 328
_refine_ls_number_reflns 5480
_refine_ls_number_restraints 1
_refine_ls_restrained_S_all 1.058
_refine_ls_R_factor_all 0.0460
_refine_ls_R_factor_gt 0.0413
_refine_ls_shift/su_max 0.001
_refine_ls_shift/su_mean 0.000
_refine_ls_structure_factor_coef Fsqd
_refine_ls_weighting_details 'calc w=1/[\s^2^(Fo^2^)+(0.0757P)^2^+0.6051P] where P=(Fo^2^+2Fc^2^)/3'
_refine_ls_weighting_scheme calc
_refine_ls_wR_factor_gt 0.1130
_refine_ls_wR_factor_ref 0.1187
_reflns_number_gt 4911
_reflns_number_total 5480
_reflns_threshold_expression >2sigma(I)
_cod_data_source_file ja0650293si20060714_023358.cif
_cod_data_source_block stahl42
_cod_database_code 4109062

loop_
_symmetry_equiv_pos_as_xyz
'x, y, z'
'-x, -y, -z'

loop_
_atom_site_label
_atom_site_type_symbol
_atom_site_fract_x
_atom_site_fract_y
_atom_site_fract_z
_atom_site_U_iso_or_equiv
_atom_site_adp_type
_atom_site_occupancy
_atom_site_symmetry_multiplicity
_atom_site_calc_flag
_atom_site_refinement_flags
Ti Ti 0.85531(3) 0.40982(3) 0.270243(18) 0.01591(11) Uani 1 1 d .
O1 O 0.96315(12) 0.47895(12) 0.13569(8) 0.0202(2) Uani 1 1 d .
O2 O 0.66729(12) 0.55612(13) 0.22838(8) 0.0219(3) Uani 1 1 d .
N1 N 1.04680(14) 0.26517(14) 0.20909(9) 0.0176(3) Uani 1 1 d .
N2 N 0.73837(15) 0.36085(15) 0.16663(10) 0.0213(3) Uani 1 1 d .
N3 N 0.77697(15) 0.27066(15) 0.35191(10) 0.0209(3) Uani 1 1 d D
H3 H 0.780(2) 0.266(2) 0.4104(3) 0.025 Uiso 1 1 d D
C1 C 0.89374(17) 0.62222(17) 0.29743(11) 0.0192(3) Uani 1 1 d .
C2 C 0.79382(18) 0.58740(17) 0.37124(11) 0.0203(3) Uani 1 1 d .
C3 C 0.86602(19) 0.45862(18) 0.42366(11) 0.0219(3) Uani 1 1 d .
C4 C 1.00976(18) 0.41082(17) 0.38127(11) 0.0211(3) Uani 1 1 d .
C5 C 1.02875(17) 0.51366(17) 0.30418(11) 0.0198(3) Uani 1 1 d .
C6 C 0.86154(19) 0.75131(18) 0.22514(12) 0.0253(4) Uani 1 1 d .
H6A H 0.7634 0.7703 0.2095 0.038 Uiso 1 1 calc R
H6B H 0.9321 0.7338 0.1707 0.038 Uiso 1 1 calc R
H6C H 0.8681 0.8339 0.2481 0.038 Uiso 1 1 calc R
C7 C 0.63958(19) 0.6737(2) 0.39391(13) 0.0275(4) Uani 1 1 d .
H7A H 0.6345 0.7306 0.4411 0.041 Uiso 1 1 calc R
H7B H 0.5789 0.6097 0.4164 0.041 Uiso 1 1 calc R
H7C H 0.6045 0.7373 0.3391 0.041 Uiso 1 1 calc R
C8 C 0.8066(2) 0.3929(2) 0.51427(12) 0.0325(4) Uani 1 1 d .
H8A H 0.8480 0.2890 0.5211 0.049 Uiso 1 1 calc R
H8B H 0.7008 0.4177 0.5181 0.049 Uiso 1 1 calc R
H8C H 0.8323 0.4289 0.5630 0.049 Uiso 1 1 calc R
C9 C 1.1242(2) 0.28067(19) 0.41707(13) 0.0295(4) Uani 1 1 d .
H9A H 1.1454 0.2928 0.4756 0.044 Uiso 1 1 calc R
H9B H 1.2126 0.2674 0.3734 0.044 Uiso 1 1 calc R
H9C H 1.0891 0.1969 0.4256 0.044 Uiso 1 1 calc R
C10 C 1.17000(18) 0.51343(19) 0.24595(12) 0.0243(4) Uani 1 1 d .
H10A H 1.2284 0.5480 0.2775 0.036 Uiso 1 1 calc R
H10B H 1.1510 0.5759 0.1879 0.036 Uiso 1 1 calc R
H10C H 1.2228 0.4162 0.2344 0.036 Uiso 1 1 calc R
C11 C 1.05996(17) 0.35720(17) 0.13536(11) 0.0193(3) Uani 1 1 d .
C12 C 1.17350(19) 0.33250(19) 0.05415(12) 0.0255(4) Uani 1 1 d .
H12A H 1.1320 0.3873 -0.0012 0.038 Uiso 1 1 calc R
H12B H 1.2068 0.2308 0.0489 0.038 Uiso 1 1 calc R
H12C H 1.2558 0.3633 0.0618 0.038 Uiso 1 1 calc R
C13 C 1.13981(17) 0.12478(17) 0.22555(11) 0.0185(3) Uani 1 1 d .
C14 C 1.29006(18) 0.09543(18) 0.22020(12) 0.0241(4) Uani 1 1 d .
H14 H 1.3330 0.1711 0.2029 0.029 Uiso 1 1 calc R
C15 C 1.37737(19) -0.04431(19) 0.24011(13) 0.0285(4) Uani 1 1 d .
H15 H 1.4797 -0.0634 0.2353 0.034 Uiso 1 1 calc R
C16 C 1.3162(2) -0.15533(18) 0.26676(13) 0.0272(4) Uani 1 1 d .
H16 H 1.3758 -0.2504 0.2807 0.033 Uiso 1 1 calc R
C17 C 1.1670(2) -0.12651(18) 0.27297(13) 0.0277(4) Uani 1 1 d .
H17 H 1.1242 -0.2023 0.2917 0.033 Uiso 1 1 calc R
C18 C 1.07943(18) 0.01229(18) 0.25205(12) 0.0229(3) Uani 1 1 d .
H18 H 0.9774 0.0305 0.2559 0.028 Uiso 1 1 calc R
C19 C 0.64728(17) 0.48734(18) 0.16946(11) 0.0213(3) Uani 1 1 d .
C20 C 0.52758(19) 0.5604(2) 0.11184(12) 0.0278(4) Uani 1 1 d .
H20A H 0.4346 0.5562 0.1474 0.042 Uiso 1 1 calc R
H20B H 0.5438 0.5128 0.0584 0.042 Uiso 1 1 calc R
H20C H 0.5259 0.6603 0.0919 0.042 Uiso 1 1 calc R
C21 C 0.73571(18) 0.27124(17) 0.10494(11) 0.0205(3) Uani 1 1 d .
C22 C 0.6271(2) 0.2069(3) 0.11611(15) 0.0433(6) Uani 1 1 d .
H22 H 0.5514 0.2243 0.1652 0.052 Uiso 1 1 calc R
C23 C 0.6261(3) 0.1169(3) 0.05674(15) 0.0448(6) Uani 1 1 d .
H23 H 0.5500 0.0739 0.0655 0.054 Uiso 1 1 calc R
C24 C 0.7351(2) 0.08990(19) -0.01464(13) 0.0288(4) Uani 1 1 d .
H24 H 0.7356 0.0278 -0.0550 0.035 Uiso 1 1 calc R
C25 C 0.8432(2) 0.1544(3) -0.02651(15) 0.0393(5) Uani 1 1 d .
H25 H 0.9185 0.1370 -0.0758 0.047 Uiso 1 1 calc R
C26 C 0.8440(2) 0.2446(2) 0.03246(14) 0.0338(4) Uani 1 1 d .
H26 H 0.9196 0.2885 0.0229 0.041 Uiso 1 1 calc R
C27 C 0.7058(2) 0.16570(19) 0.34348(12) 0.0264(4) Uani 1 1 d .
H27 H 0.7368 0.1383 0.2811 0.032 Uiso 1 1 calc R
C28 C 0.5406(2) 0.2311(3) 0.35555(15) 0.0378(5) Uani 1 1 d .
H28A H 0.5083 0.2556 0.4172 0.057 Uiso 1 1 calc R
H28B H 0.4941 0.1621 0.3464 0.057 Uiso 1 1 calc R
H28C H 0.5137 0.3174 0.3107 0.057 Uiso 1 1 calc R
C29 C 0.7505(3) 0.0326(2) 0.41331(15) 0.0391(5) Uani 1 1 d .
H29A H 0.8565 -0.0056 0.4064 0.059 Uiso 1 1 calc R
H29B H 0.7081 -0.0393 0.4036 0.059 Uiso 1 1 calc R
H29C H 0.7156 0.0568 0.4748 0.059 Uiso 1 1 calc R

loop_
_atom_site_aniso_label
_atom_site_aniso_U_11
_atom_site_aniso_U_22
_atom_site_aniso_U_33
_atom_site_aniso_U_23
_atom_site_aniso_U_13
_atom_site_aniso_U_12
Ti 0.01507(16) 0.01413(16) 0.01677(17) -0.00519(11) -0.00350(11) 0.00076(11)
O1 0.0199(6) 0.0157(5) 0.0203(6) -0.0040(4) -0.0038(4) 0.0028(4)
O2 0.0188(6) 0.0215(6) 0.0227(6) -0.0095(5) -0.0057(4) 0.0032(4)
N1 0.0159(6) 0.0142(6) 0.0200(7) -0.0058(5) -0.0035(5) 0.0017(5)
N2 0.0182(7) 0.0218(7) 0.0222(7) -0.0094(6) -0.0049(5) 0.0015(5)
N3 0.0219(7) 0.0212(7) 0.0203(7) -0.0064(6) -0.0022(5) -0.0053(6)
C1 0.0196(8) 0.0163(8) 0.0214(8) -0.0071(6) -0.0040(6) -0.0013(6)
C2 0.0208(8) 0.0202(8) 0.0216(8) -0.0108(6) -0.0029(6) -0.0034(6)
C3 0.0263(8) 0.0235(8) 0.0189(8) -0.0075(6) -0.0047(6) -0.0077(7)
C4 0.0233(8) 0.0187(8) 0.0224(8) -0.0067(6) -0.0086(6) -0.0022(6)
C5 0.0190(8) 0.0178(8) 0.0232(8) -0.0086(6) -0.0043(6) -0.0018(6)
C6 0.0274(9) 0.0158(8) 0.0298(9) -0.0027(7) -0.0047(7) -0.0020(7)
C7 0.0210(8) 0.0304(9) 0.0301(9) -0.0157(8) 0.0000(7) -0.0012(7)
C8 0.0462(11) 0.0383(11) 0.0193(9) -0.0068(8) -0.0031(8) -0.0201(9)
C9 0.0323(10) 0.0231(9) 0.0326(10) -0.0029(7) -0.0177(8) -0.0007(7)
C10 0.0187(8) 0.0237(8) 0.0308(9) -0.0097(7) -0.0017(7) -0.0039(6)
C11 0.0179(7) 0.0180(8) 0.0203(8) -0.0065(6) -0.0037(6) -0.0001(6)
C12 0.0243(8) 0.0238(9) 0.0217(8) -0.0044(7) -0.0005(7) 0.0017(7)
C13 0.0193(8) 0.0153(7) 0.0181(8) -0.0065(6) -0.0043(6) 0.0022(6)
C14 0.0193(8) 0.0189(8) 0.0318(9) -0.0036(7) -0.0050(7) -0.0015(6)
C15 0.0186(8) 0.0240(9) 0.0374(10) -0.0045(7) -0.0087(7) 0.0041(7)
C16 0.0294(9) 0.0159(8) 0.0313(9) -0.0048(7) -0.0109(7) 0.0049(7)
C17 0.0307(9) 0.0164(8) 0.0348(10) -0.0039(7) -0.0071(8) -0.0036(7)
C18 0.0193(8) 0.0189(8) 0.0286(9) -0.0057(7) -0.0043(6) -0.0007(6)
C19 0.0179(8) 0.0255(8) 0.0181(8) -0.0063(6) -0.0024(6) -0.0011(6)
C20 0.0224(8) 0.0314(10) 0.0257(9) -0.0104(7) -0.0082(7) 0.0040(7)
C21 0.0211(8) 0.0188(8) 0.0200(8) -0.0064(6) -0.0064(6) 0.0007(6)
C22 0.0377(11) 0.0737(16) 0.0321(11) -0.0289(11) 0.0100(9) -0.0302(11)
C23 0.0559(14) 0.0640(15) 0.0332(11) -0.0176(10) 0.0028(10) -0.0419(12)
C24 0.0390(10) 0.0210(9) 0.0270(9) -0.0089(7) -0.0098(8) -0.0034(7)
C25 0.0331(10) 0.0528(13) 0.0363(11) -0.0275(10) 0.0064(8) -0.0117(9)
C26 0.0328(10) 0.0439(12) 0.0322(10) -0.0183(9) 0.0043(8) -0.0187(9)
C27 0.0279(9) 0.0283(9) 0.0261(9) -0.0089(7) 0.0005(7) -0.0116(7)
C28 0.0274(10) 0.0570(14) 0.0354(11) -0.0198(10) 0.0050(8) -0.0182(9)
C29 0.0566(13) 0.0300(10) 0.0341(11) -0.0035(8) -0.0008(9) -0.0208(10)

loop_
_atom_type_symbol
_atom_type_description
_atom_type_scat_dispersion_real
_atom_type_scat_dispersion_imag
_atom_type_scat_source
C C 0.0033 0.0016 'International Tables Vol C Tables 4.2.6.8 and 6.1.1.4'
H H 0.0000 0.0000 'International Tables Vol C Tables 4.2.6.8 and 6.1.1.4'
N N 0.0061 0.0033 'International Tables Vol C Tables 4.2.6.8 and 6.1.1.4'
O O 0.0106 0.0060 'International Tables Vol C Tables 4.2.6.8 and 6.1.1.4'
Ti Ti 0.2776 0.4457 'International Tables Vol C Tables 4.2.6.8 and 6.1.1.4'

loop_
_geom_angle_atom_site_label_1
_geom_angle_atom_site_label_2
_geom_angle_atom_site_label_3
_geom_angle
N3 Ti O2 100.64(6)
N3 Ti N1 98.27(6)
O2 Ti N1 137.16(5)
N3 Ti O1 149.92(5)
O2 Ti O1 86.11(4)
N1 Ti O1 59.93(5)
N3 Ti N2 83.13(6)
O2 Ti N2 59.92(5)
N1 Ti N2 84.90(5)
O1 Ti N2 74.97(5)
N3 Ti C1 130.47(6)
O2 Ti C1 81.02(5)
N1 Ti C1 113.86(5)
O1 Ti C1 79.40(5)
N2 Ti C1 134.00(5)
N3 Ti C5 125.45(6)
O2 Ti C5 114.66(5)
N1 Ti C5 83.36(5)
O1 Ti C5 75.60(5)
N2 Ti C5 150.37(6)
C1 Ti C5 34.46(5)
N3 Ti C2 97.67(6)
O2 Ti C2 75.94(5)
N1 Ti C2 138.52(5)
O1 Ti C2 112.39(5)
N2 Ti C2 134.99(5)
C1 Ti C2 34.03(6)
C5 Ti C2 56.40(5)
N3 Ti C4 91.61(6)
O2 Ti C4 131.65(5)
N1 Ti C4 85.46(5)
O1 Ti C4 105.78(5)
N2 Ti C4 168.24(5)
C1 Ti C4 56.71(5)
C5 Ti C4 33.90(6)
C2 Ti C4 56.04(5)
N3 Ti C3 76.48(6)
O2 Ti C3 105.09(5)
N1 Ti C3 116.60(5)
O1 Ti C3 130.38(5)
N2 Ti C3 152.02(5)
C1 Ti C3 55.97(6)
C5 Ti C3 55.59(6)
C2 Ti C3 33.47(6)
C4 Ti C3 33.24(6)
N3 Ti C19 93.62(6)
O2 Ti C19 29.85(5)
N1 Ti C19 111.27(5)
O1 Ti C19 77.68(5)
N2 Ti C19 30.14(5)
C1 Ti C19 107.32(6)
C5 Ti C19 136.74(6)
C2 Ti C19 105.62(5)
C4 Ti C19 161.50(6)
C3 Ti C19 131.99(5)
N3 Ti C11 125.73(6)
O2 Ti C11 112.12(5)
N1 Ti C11 30.28(5)
O1 Ti C11 29.65(5)
N2 Ti C11 77.99(5)
C1 Ti C11 97.41(5)
C5 Ti C11 78.18(5)
C2 Ti C11 130.87(5)
C4 Ti C11 96.84(5)
C3 Ti C11 129.66(5)
C19 Ti C11 94.46(5)
C11 O1 Ti 92.31(9)
C19 O2 Ti 97.85(10)
C11 N1 C13 125.04(14)
C11 N1 Ti 93.67(10)
C13 N1 Ti 141.28(11)
C19 N2 C21 122.75(14)
C19 N2 Ti 87.30(10)
C21 N2 Ti 149.41(11)
C27 N3 Ti 136.41(12)
C27 N3 H3 106.9(14)
Ti N3 H3 116.6(13)
C2 C1 C5 107.73(14)
C2 C1 C6 125.52(15)
C5 C1 C6 126.75(15)
C2 C1 Ti 74.41(9)
C5 C1 Ti 73.81(9)
C6 C1 Ti 117.63(11)
C1 C2 C3 108.17(14)
C1 C2 C7 126.65(16)
C3 C2 C7 125.13(16)
C1 C2 Ti 71.55(9)
C3 C2 Ti 75.36(9)
C7 C2 Ti 121.15(11)
C4 C3 C2 108.37(15)
C4 C3 C8 125.26(17)
C2 C3 C8 126.00(16)
C4 C3 Ti 72.10(9)
C2 C3 Ti 71.17(9)
C8 C3 Ti 127.95(12)
C3 C4 C5 107.75(14)
C3 C4 C9 125.30(16)
C5 C4 C9 126.75(16)
C3 C4 Ti 74.66(9)
C5 C4 Ti 71.86(9)
C9 C4 Ti 123.19(11)
C4 C5 C1 107.92(14)
C4 C5 C10 125.37(15)
C1 C5 C10 126.49(15)
C4 C5 Ti 74.24(9)
C1 C5 Ti 71.73(9)
C10 C5 Ti 123.97(11)
C1 C6 H6A 109.5
C1 C6 H6B 109.5
H6A C6 H6B 109.5
C1 C6 H6C 109.5
H6A C6 H6C 109.5
H6B C6 H6C 109.5
C2 C7 H7A 109.5
C2 C7 H7B 109.5
H7A C7 H7B 109.5
C2 C7 H7C 109.5
H7A C7 H7C 109.5
H7B C7 H7C 109.5
C3 C8 H8A 109.5
C3 C8 H8B 109.5
H8A C8 H8B 109.5
C3 C8 H8C 109.5
H8A C8 H8C 109.5
H8B C8 H8C 109.5
C4 C9 H9A 109.5
C4 C9 H9B 109.5
H9A C9 H9B 109.5
C4 C9 H9C 109.5
H9A C9 H9C 109.5
H9B C9 H9C 109.5
C5 C10 H10A 109.5
C5 C10 H10B 109.5
H10A C10 H10B 109.5
C5 C10 H10C 109.5
H10A C10 H10C 109.5
H10B C10 H10C 109.5
O1 C11 N1 114.08(14)
O1 C11 C12 119.31(15)
N1 C11 C12 126.61(15)
O1 C11 Ti 58.05(8)
N1 C11 Ti 56.04(8)
C12 C11 Ti 177.08(12)
C11 C12 H12A 109.5
C11 C12 H12B 109.5
H12A C12 H12B 109.5
C11 C12 H12C 109.5
H12A C12 H12C 109.5
H12B C12 H12C 109.5
C18 C13 C14 118.69(15)
C18 C13 N1 118.97(14)
C14 C13 N1 122.27(15)
C15 C14 C13 120.39(16)
C15 C14 H14 119.8
C13 C14 H14 119.8
C16 C15 C14 120.46(16)
C16 C15 H15 119.8
C14 C15 H15 119.8
C15 C16 C17 119.33(16)
C15 C16 H16 120.3
C17 C16 H16 120.3
C16 C17 C18 120.53(17)
C16 C17 H17 119.7
C18 C17 H17 119.7
C17 C18 C13 120.59(16)
C17 C18 H18 119.7
C13 C18 H18 119.7
O2 C19 N2 114.69(14)
O2 C19 C20 118.07(15)
N2 C19 C20 127.23(15)
O2 C19 Ti 52.31(8)
N2 C19 Ti 62.56(9)
C20 C19 Ti 168.99(13)
C19 C20 H20A 109.5
C19 C20 H20B 109.5
H20A C20 H20B 109.5
C19 C20 H20C 109.5
H20A C20 H20C 109.5
H20B C20 H20C 109.5
C22 C21 C26 118.12(16)
C22 C21 N2 121.27(16)
C26 C21 N2 120.60(15)
C21 C22 C23 121.24(18)
C21 C22 H22 119.4
C23 C22 H22 119.4
C24 C23 C22 120.23(19)
C24 C23 H23 119.9
C22 C23 H23 119.9
C25 C24 C23 118.82(17)
C25 C24 H24 120.6
C23 C24 H24 120.6
C24 C25 C26 121.04(18)
C24 C25 H25 119.5
C26 C25 H25 119.5
C21 C26 C25 120.55(18)
C21 C26 H26 119.7
C25 C26 H26 119.7
N3 C27 C29 110.54(15)
N3 C27 C28 110.02(15)
C29 C27 C28 110.44(17)
N3 C27 H27 108.6
C29 C27 H27 108.6
C28 C27 H27 108.6
C27 C28 H28A 109.5
C27 C28 H28B 109.5
H28A C28 H28B 109.5
C27 C28 H28C 109.5
H28A C28 H28C 109.5
H28B C28 H28C 109.5
C27 C29 H29A 109.5
C27 C29 H29B 109.5
H29A C29 H29B 109.5
C27 C29 H29C 109.5
H29A C29 H29C 109.5
H29B C29 H29C 109.5

loop_
_geom_bond_atom_site_label_1
_geom_bond_atom_site_label_2
_geom_bond_distance
Ti N3 1.9244(14)
Ti O2 2.0664(12)
Ti N1 2.1570(13)
Ti O1 2.2037(12)
Ti N2 2.2985(14)
Ti C1 2.3923(16)
Ti C5 2.4194(16)
Ti C2 2.4291(16)
Ti C4 2.4502(16)
Ti C3 2.4832(16)
Ti C19 2.5869(17)
Ti C11 2.5951(16)
O1 C11 1.2848(19)
O2 C19 1.300(2)
N1 C11 1.311(2)
N1 C13 1.413(2)
N2 C19 1.300(2)
N2 C21 1.422(2)
N3 C27 1.466(2)
N3 H3 0.8800(10)
C1 C2 1.411(2)
C1 C5 1.425(2)
C1 C6 1.504(2)
C2 C3 1.415(2)
C2 C7 1.500(2)
C3 C4 1.411(2)
C3 C8 1.497(2)
C4 C5 1.420(2)
C4 C9 1.501(2)
C5 C10 1.500(2)
C6 H6A 0.9800
C6 H6B 0.9800
C6 H6C 0.9800
C7 H7A 0.9800
C7 H7B 0.9800
C7 H7C 0.9800
C8 H8A 0.9800
C8 H8B 0.9800
C8 H8C 0.9800
C9 H9A 0.9800
C9 H9B 0.9800
C9 H9C 0.9800
C10 H10A 0.9800
C10 H10B 0.9800
C10 H10C 0.9800
C11 C12 1.503(2)
C12 H12A 0.9800
C12 H12B 0.9800
C12 H12C 0.9800
C13 C18 1.390(2)
C13 C14 1.396(2)
C14 C15 1.394(2)
C14 H14 0.9500
C15 C16 1.382(3)
C15 H15 0.9500
C16 C17 1.385(3)
C16 H16 0.9500
C17 C18 1.390(2)
C17 H17 0.9500
C18 H18 0.9500
C19 C20 1.494(2)
C20 H20A 0.9800
C20 H20B 0.9800
C20 H20C 0.9800
C21 C22 1.378(3)
C21 C26 1.384(3)
C22 C23 1.393(3)
C22 H22 0.9500
C23 C24 1.376(3)
C23 H23 0.9500
C24 C25 1.373(3)
C24 H24 0.9500
C25 C26 1.389(3)
C25 H25 0.9500
C26 H26 0.9500
C27 C29 1.521(3)
C27 C28 1.533(3)
C27 H27 1.0000
C28 H28A 0.9800
C28 H28B 0.9800
C28 H28C 0.9800
C29 H29A 0.9800
C29 H29B 0.9800
C29 H29C 0.9800

loop_
_geom_torsion_atom_site_label_1
_geom_torsion_atom_site_label_2
_geom_torsion_atom_site_label_3
_geom_torsion_atom_site_label_4
_geom_torsion
N3 Ti O1 C11 -47.37(15)
O2 Ti O1 C11 -151.95(9)
N1 Ti O1 C11 0.74(9)
N2 Ti O1 C11 -92.08(10)
C1 Ti O1 C11 126.46(10)
C5 Ti O1 C11 91.35(10)
C2 Ti O1 C11 134.99(9)
C4 Ti O1 C11 75.74(10)
C3 Ti O1 C11 101.50(10)
C19 Ti O1 C11 -123.00(10)
N3 Ti O2 C19 -78.55(11)
N1 Ti O2 C19 36.16(13)
O1 Ti O2 C19 71.88(10)
N2 Ti O2 C19 -2.99(9)
C1 Ti O2 C19 151.74(11)
C5 Ti O2 C19 144.09(10)
C2 Ti O2 C19 -173.88(11)
C4 Ti O2 C19 179.59(10)
C3 Ti O2 C19 -157.26(10)
C11 Ti O2 C19 57.33(11)
N3 Ti N1 C11 157.12(10)
O2 Ti N1 C11 41.58(13)
O1 Ti N1 C11 -0.72(9)
N2 Ti N1 C11 74.84(10)
C1 Ti N1 C11 -61.48(11)
C5 Ti N1 C11 -77.90(10)
C2 Ti N1 C11 -91.27(12)
C4 Ti N1 C11 -111.90(10)
C3 Ti N1 C11 -123.91(10)
C19 Ti N1 C11 59.95(11)
N3 Ti N1 C13 -21.86(18)
O2 Ti N1 C13 -137.41(16)
O1 Ti N1 C13 -179.71(19)
N2 Ti N1 C13 -104.15(17)
C1 Ti N1 C13 119.53(17)
C5 Ti N1 C13 103.11(17)
C2 Ti N1 C13 89.74(18)
C4 Ti N1 C13 69.11(17)
C3 Ti N1 C13 57.10(18)
C19 Ti N1 C13 -119.04(17)
C11 Ti N1 C13 -179.0(2)
N3 Ti N2 C19 109.51(11)
O2 Ti N2 C19 2.97(9)
N1 Ti N2 C19 -151.50(11)
O1 Ti N2 C19 -91.30(10)
C1 Ti N2 C19 -32.92(13)
C5 Ti N2 C19 -84.56(14)
C2 Ti N2 C19 15.51(14)
C4 Ti N2 C19 173.4(2)
C3 Ti N2 C19 66.28(16)
C11 Ti N2 C19 -121.66(11)
N3 Ti N2 C21 -80.6(2)
O2 Ti N2 C21 172.9(2)
N1 Ti N2 C21 18.4(2)
O1 Ti N2 C21 78.6(2)
C1 Ti N2 C21 137.0(2)
C5 Ti N2 C21 85.4(3)
C2 Ti N2 C21 -174.6(2)
C4 Ti N2 C21 -16.6(4)
C3 Ti N2 C21 -123.8(2)
C19 Ti N2 C21 169.9(3)
C11 Ti N2 C21 48.3(2)
O2 Ti N3 C27 69.06(17)
N1 Ti N3 C27 -72.31(17)
O1 Ti N3 C27 -31.7(2)
N2 Ti N3 C27 11.50(16)
C1 Ti N3 C27 156.29(15)
C5 Ti N3 C27 -160.02(15)
C2 Ti N3 C27 146.11(16)
C4 Ti N3 C27 -157.95(17)
C3 Ti N3 C27 172.20(17)
C19 Ti N3 C27 39.80(17)
C11 Ti N3 C27 -58.33(18)
N3 Ti C1 C2 -18.24(13)
O2 Ti C1 C2 78.14(10)
N1 Ti C1 C2 -143.98(9)
O1 Ti C1 C2 165.83(10)
N2 Ti C1 C2 109.03(10)
C5 Ti C1 C2 -114.22(14)
C4 Ti C1 C2 -77.18(10)
C3 Ti C1 C2 -37.00(9)
C19 Ti C1 C2 92.43(10)
C11 Ti C1 C2 -170.52(9)
N3 Ti C1 C5 95.98(11)
O2 Ti C1 C5 -167.65(10)
N1 Ti C1 C5 -29.76(11)
O1 Ti C1 C5 -79.96(9)
N2 Ti C1 C5 -136.75(10)
C2 Ti C1 C5 114.22(14)
C4 Ti C1 C5 37.04(9)
C3 Ti C1 C5 77.22(10)
C19 Ti C1 C5 -153.36(9)
C11 Ti C1 C5 -56.30(10)
N3 Ti C1 C6 -140.57(12)
O2 Ti C1 C6 -44.20(12)
N1 Ti C1 C6 93.69(13)
O1 Ti C1 C6 43.49(12)
N2 Ti C1 C6 -13.30(16)
C5 Ti C1 C6 123.45(17)
C2 Ti C1 C6 -122.33(17)
C4 Ti C1 C6 160.49(15)
C3 Ti C1 C6 -159.33(15)
C19 Ti C1 C6 -29.91(13)
C11 Ti C1 C6 67.15(13)
C5 C1 C2 C3 0.20(18)
C6 C1 C2 C3 -179.84(15)
Ti C1 C2 C3 67.06(11)
C5 C1 C2 C7 177.58(15)
C6 C1 C2 C7 -2.5(3)
Ti C1 C2 C7 -115.56(16)
C5 C1 C2 Ti -66.86(11)
C6 C1 C2 Ti 113.10(16)
N3 Ti C2 C1 166.10(10)
O2 Ti C2 C1 -94.79(10)
N1 Ti C2 C1 54.29(13)
O1 Ti C2 C1 -15.09(11)
N2 Ti C2 C1 -105.96(11)
C5 Ti C2 C1 38.28(9)
C4 Ti C2 C1 79.34(10)
C3 Ti C2 C1 115.26(14)
C19 Ti C2 C1 -97.94(10)
C11 Ti C2 C1 12.47(12)
N3 Ti C2 C3 50.84(10)
O2 Ti C2 C3 149.95(11)
N1 Ti C2 C3 -60.98(13)
O1 Ti C2 C3 -130.35(9)
N2 Ti C2 C3 138.78(10)
C1 Ti C2 C3 -115.26(14)
C5 Ti C2 C3 -76.98(10)
C4 Ti C2 C3 -35.93(10)
C19 Ti C2 C3 146.79(10)
C11 Ti C2 C3 -102.79(11)
N3 Ti C2 C7 -71.65(14)
O2 Ti C2 C7 27.46(13)
N1 Ti C2 C7 176.54(12)
O1 Ti C2 C7 107.16(14)
N2 Ti C2 C7 16.29(18)
C1 Ti C2 C7 122.25(18)
C5 Ti C2 C7 160.53(16)
C4 Ti C2 C7 -158.41(16)
C3 Ti C2 C7 -122.48(18)
C19 Ti C2 C7 24.31(15)
C11 Ti C2 C7 134.72(13)
C1 C2 C3 C4 -1.64(18)
C7 C2 C3 C4 -179.07(15)
Ti C2 C3 C4 62.90(12)
C1 C2 C3 C8 171.73(16)
C7 C2 C3 C8 -5.7(3)
Ti C2 C3 C8 -123.73(17)
C1 C2 C3 Ti -64.54(11)
C7 C2 C3 Ti 118.03(16)
N3 Ti C3 C4 114.82(11)
O2 Ti C3 C4 -147.60(10)
N1 Ti C3 C4 22.23(12)
O1 Ti C3 C4 -49.73(12)
N2 Ti C3 C4 159.19(11)
C1 Ti C3 C4 -79.76(10)
C5 Ti C3 C4 -37.78(9)
C2 Ti C3 C4 -117.40(14)
C19 Ti C3 C4 -162.60(10)
C11 Ti C3 C4 -10.70(13)
N3 Ti C3 C2 -127.79(11)
O2 Ti C3 C2 -30.21(11)
N1 Ti C3 C2 139.63(10)
O1 Ti C3 C2 67.67(11)
N2 Ti C3 C2 -83.41(15)
C1 Ti C3 C2 37.64(10)
C5 Ti C3 C2 79.61(10)
C4 Ti C3 C2 117.40(14)
C19 Ti C3 C2 -45.21(13)
C11 Ti C3 C2 106.70(11)
N3 Ti C3 C8 -6.34(16)
O2 Ti C3 C8 91.24(16)
N1 Ti C3 C8 -98.93(16)
O1 Ti C3 C8 -170.88(14)
N2 Ti C3 C8 38.0(2)
C1 Ti C3 C8 159.09(19)
C5 Ti C3 C8 -158.94(19)
C2 Ti C3 C8 121.4(2)
C4 Ti C3 C8 -121.2(2)
C19 Ti C3 C8 76.24(18)
C11 Ti C3 C8 -131.86(15)
C2 C3 C4 C5 2.44(18)
C8 C3 C4 C5 -170.99(15)
Ti C3 C4 C5 64.74(11)
C2 C3 C4 C9 177.61(15)
C8 C3 C4 C9 4.2(3)
Ti C3 C4 C9 -120.09(16)
C2 C3 C4 Ti -62.31(11)
C8 C3 C4 Ti 124.26(17)
N3 Ti C4 C3 -61.99(10)
O2 Ti C4 C3 43.81(13)
N1 Ti C4 C3 -160.16(10)
O1 Ti C4 C3 142.85(10)
N2 Ti C4 C3 -125.1(3)
C1 Ti C4 C3 77.32(10)
C5 Ti C4 C3 114.99(14)
C2 Ti C4 C3 36.18(10)
C19 Ti C4 C3 44.4(2)
C11 Ti C4 C3 171.72(10)
N3 Ti C4 C5 -176.98(10)
O2 Ti C4 C5 -71.18(11)
N1 Ti C4 C5 84.85(10)
O1 Ti C4 C5 27.86(10)
N2 Ti C4 C5 119.9(3)
C1 Ti C4 C5 -37.67(9)
C2 Ti C4 C5 -78.81(10)
C3 Ti C4 C5 -114.99(14)
C19 Ti C4 C5 -70.5(2)
C11 Ti C4 C5 56.73(10)
N3 Ti C4 C9 60.47(15)
O2 Ti C4 C9 166.27(13)
N1 Ti C4 C9 -37.70(15)
O1 Ti C4 C9 -94.69(15)
N2 Ti C4 C9 -2.7(4)
C1 Ti C4 C9 -160.22(17)
C5 Ti C4 C9 -122.55(19)
C2 Ti C4 C9 158.64(17)
C3 Ti C4 C9 122.46(19)
C19 Ti C4 C9 166.91(16)
C11 Ti C4 C9 -65.82(15)
C3 C4 C5 C1 -2.30(18)
C9 C4 C5 C1 -177.38(15)
Ti C4 C5 C1 64.30(11)
C3 C4 C5 C10 172.62(15)
C9 C4 C5 C10 -2.5(3)
Ti C4 C5 C10 -120.78(16)
C3 C4 C5 Ti -66.61(11)
C9 C4 C5 Ti 118.31(16)
C2 C1 C5 C4 1.30(18)
C6 C1 C5 C4 -178.66(15)
Ti C1 C5 C4 -65.96(11)
C2 C1 C5 C10 -173.55(15)
C6 C1 C5 C10 6.5(3)
Ti C1 C5 C10 119.19(16)
C2 C1 C5 Ti 67.26(11)
C6 C1 C5 Ti -112.70(16)
N3 Ti C5 C4 3.71(12)
O2 Ti C5 C4 128.91(9)
N1 Ti C5 C4 -91.74(10)
O1 Ti C5 C4 -152.34(10)
N2 Ti C5 C4 -159.06(10)
C1 Ti C5 C4 115.46(13)
C2 Ti C5 C4 77.66(10)
C3 Ti C5 C4 37.03(9)
C19 Ti C5 C4 154.11(9)
C11 Ti C5 C4 -121.99(10)
N3 Ti C5 C1 -111.75(10)
O2 Ti C5 C1 13.45(11)
N1 Ti C5 C1 152.80(10)
O1 Ti C5 C1 92.20(10)
N2 Ti C5 C1 85.48(13)
C2 Ti C5 C1 -37.80(9)
C4 Ti C5 C1 -115.46(13)
C3 Ti C5 C1 -78.43(10)
C19 Ti C5 C1 38.65(13)
C11 Ti C5 C1 122.55(10)
N3 Ti C5 C10 126.06(13)
O2 Ti C5 C10 -108.74(13)
N1 Ti C5 C10 30.61(13)
O1 Ti C5 C10 -29.99(13)
N2 Ti C5 C10 -36.71(19)
C1 Ti C5 C10 -122.19(18)
C2 Ti C5 C10 -159.98(16)
C4 Ti C5 C10 122.35(18)
C3 Ti C5 C10 159.38(16)
C19 Ti C5 C10 -83.53(15)
C11 Ti C5 C10 0.36(13)
Ti O1 C11 N1 -1.15(14)
Ti O1 C11 C12 178.57(14)
C13 N1 C11 O1 -179.60(14)
Ti N1 C11 O1 1.18(14)
C13 N1 C11 C12 0.7(3)
Ti N1 C11 C12 -178.52(15)
C13 N1 C11 Ti 179.23(17)
N3 Ti C11 O1 152.98(9)
O2 Ti C11 O1 30.42(10)
N1 Ti C11 O1 -178.73(15)
N2 Ti C11 O1 80.66(9)
C1 Ti C11 O1 -52.86(10)
C5 Ti C11 O1 -81.61(10)
C2 Ti C11 O1 -59.86(11)
C4 Ti C11 O1 -110.06(9)
C3 Ti C11 O1 -104.17(10)
C19 Ti C11 O1 55.27(10)
N3 Ti C11 N1 -28.29(12)
O2 Ti C11 N1 -150.84(9)
O1 Ti C11 N1 178.73(15)
N2 Ti C11 N1 -100.61(10)
C1 Ti C11 N1 125.87(10)
C5 Ti C11 N1 97.13(10)
C2 Ti C11 N1 118.87(10)
C4 Ti C11 N1 68.68(10)
C3 Ti C11 N1 74.56(12)
C19 Ti C11 N1 -125.99(10)
N3 Ti C11 C12 128(2)
O2 Ti C11 C12 5(2)
N1 Ti C11 C12 156(2)
O1 Ti C11 C12 -25(2)
N2 Ti C11 C12 55(2)
C1 Ti C11 C12 -78(2)
C5 Ti C11 C12 -107(2)
C2 Ti C11 C12 -85(2)
C4 Ti C11 C12 -135(2)
C3 Ti C11 C12 -130(2)
C19 Ti C11 C12 30(2)
C11 N1 C13 C18 -128.94(18)
Ti N1 C13 C18 49.8(2)
C11 N1 C13 C14 54.1(2)
Ti N1 C13 C14 -127.17(17)
C18 C13 C14 C15 0.7(3)
N1 C13 C14 C15 177.73(16)
C13 C14 C15 C16 -1.0(3)
C14 C15 C16 C17 0.4(3)
C15 C16 C17 C18 0.5(3)
C16 C17 C18 C13 -0.7(3)
C14 C13 C18 C17 0.1(3)
N1 C13 C18 C17 -176.96(15)
Ti O2 C19 N2 5.04(16)
Ti O2 C19 C20 -173.62(13)
C21 N2 C19 O2 -178.41(15)
Ti N2 C19 O2 -4.49(14)
C21 N2 C19 C20 0.1(3)
Ti N2 C19 C20 174.02(17)
C21 N2 C19 Ti -173.92(17)
N3 Ti C19 O2 105.17(10)
N1 Ti C19 O2 -154.50(10)
O1 Ti C19 O2 -103.94(10)
N2 Ti C19 O2 174.84(16)
C1 Ti C19 O2 -29.33(11)
C5 Ti C19 O2 -51.06(13)
C2 Ti C19 O2 6.16(11)
C4 Ti C19 O2 -1.0(2)
C3 Ti C19 O2 30.14(13)
C11 Ti C19 O2 -128.54(10)
N3 Ti C19 N2 -69.67(11)
O2 Ti C19 N2 -174.84(16)
N1 Ti C19 N2 30.66(11)
O1 Ti C19 N2 81.22(10)
C1 Ti C19 N2 155.83(10)
C5 Ti C19 N2 134.10(11)
C2 Ti C19 N2 -168.68(10)
C4 Ti C19 N2 -175.79(16)
C3 Ti C19 N2 -144.70(10)
C11 Ti C19 N2 56.63(10)
N3 Ti C19 C20 136.1(6)
O2 Ti C19 C20 30.9(6)
N1 Ti C19 C20 -123.6(6)
O1 Ti C19 C20 -73.0(6)
N2 Ti C19 C20 -154.3(7)
C1 Ti C19 C20 1.6(6)
C5 Ti C19 C20 -20.2(7)
C2 Ti C19 C20 37.1(6)
C4 Ti C19 C20 29.9(7)
C3 Ti C19 C20 61.0(6)
C11 Ti C19 C20 -97.6(6)
C19 N2 C21 C22 -71.8(3)
Ti N2 C21 C22 120.2(2)
C19 N2 C21 C26 109.2(2)
Ti N2 C21 C26 -58.8(3)
C26 C21 C22 C23 0.4(3)
N2 C21 C22 C23 -178.7(2)
C21 C22 C23 C24 0.2(4)
C22 C23 C24 C25 -0.7(4)
C23 C24 C25 C26 0.4(3)
C22 C21 C26 C25 -0.6(3)
N2 C21 C26 C25 178.47(19)
C24 C25 C26 C21 0.2(3)
Ti N3 C27 C29 144.56(15)
Ti N3 C27 C28 -93.20(19)
